data_4350713
loop_
_publ_author_name
'Huang, Wenliang'
'Le Roy, Jennifer J.'
'Khan, Saeed I.'
'Ungur, Liviu'
'Murugesu, Muralee'
'Diaconescu, Paula L.'

_publ_section_title
;
 Tetraanionic biphenyl lanthanide complexes as single-molecule magnets.
;
_journal_issue 5
_journal_name_full 'Inorganic chemistry'
_journal_page_first 2374
_journal_page_last 2382
_journal_paper_doi 10.1021/ic5029788
_journal_volume 54
_journal_year 2015
_chemical_formula_sum 'C84 H118 Dy2 Fe2 K2 N4 Si4'
_chemical_formula_weight 1811.08
_space_group_IT_number 15
_space_group_name_Hall '-C 2yc'
_space_group_name_H-M_alt 'C 1 2/c 1'
_symmetry_cell_setting monoclinic
_symmetry_space_group_name_H-M 'C 1 2/c 1'
_atom_sites_solution_hydrogens geom
_atom_sites_solution_primary direct
_atom_sites_solution_secondary difmap
_audit_creation_method SHELXL-97
_cell_angle_alpha 90.00
_cell_angle_beta 95.561(3)
_cell_angle_gamma 90.00
_cell_formula_units_Z 4
_cell_length_a 14.320(3)
_cell_length_b 21.816(5)
_cell_length_c 26.408(6)
_cell_measurement_temperature 100(2)
_cell_volume 8211(3)
_computing_cell_refinement 'SAINT V8.32B (Bruker AXS Inc., 2013'
_computing_data_collection 'Bruker Apex2, 2013'
_computing_data_reduction 'SAINT V8.32B (Bruker AXS Inc., 2013'
_computing_molecular_graphics 'Bruker SHELXTL'
_computing_publication_material 'Bruker SHELXTL'
_computing_structure_refinement 'SHELXL-2013 (Sheldrick, 2013)'
_computing_structure_solution 'SHELXS-2013 (Sheldrick 2013)'
_diffrn_ambient_temperature 100(2)
_diffrn_measured_fraction_theta_full 0.997
_diffrn_measured_fraction_theta_max 0.944
_diffrn_radiation_monochromator graphite
_diffrn_radiation_source 'fine-focus sealed tube'
_diffrn_radiation_type MoK\a
_diffrn_radiation_wavelength 0.71073
_diffrn_reflns_av_R_equivalents 0.0318
_diffrn_reflns_av_sigmaI/netI 0.0272
_diffrn_reflns_limit_h_max 20
_diffrn_reflns_limit_h_min -20
_diffrn_reflns_limit_k_max 29
_diffrn_reflns_limit_k_min -30
_diffrn_reflns_limit_l_max 37
_diffrn_reflns_limit_l_min -38
_diffrn_reflns_number 57552
_diffrn_reflns_theta_full 25.00
_diffrn_reflns_theta_max 30.85
_diffrn_reflns_theta_min 3.56
_exptl_absorpt_coefficient_mu 2.350
_exptl_absorpt_correction_T_max 0.7990
_exptl_absorpt_correction_T_min 0.6382
_exptl_absorpt_correction_type multi-scan
_exptl_absorpt_process_details 'SADABS V2012/1 (Bruker AXS Inc.)'
_exptl_crystal_colour black
_exptl_crystal_density_diffrn 1.465
_exptl_crystal_density_method 'not measured'
_exptl_crystal_description block
_exptl_crystal_F_000 3712
_exptl_crystal_size_max 0.21
_exptl_crystal_size_mid 0.13
_exptl_crystal_size_min 0.10
_refine_diff_density_max 2.047
_refine_diff_density_min -3.631
_refine_diff_density_rms 0.121
_refine_ls_extinction_method none
_refine_ls_goodness_of_fit_ref 1.033
_refine_ls_hydrogen_treatment constr
_refine_ls_matrix_type full
_refine_ls_number_parameters 416
_refine_ls_number_reflns 12199
_refine_ls_number_restraints 0
_refine_ls_restrained_S_all 1.033
_refine_ls_R_factor_all 0.0446
_refine_ls_R_factor_gt 0.0357
_refine_ls_shift/su_max 0.008
_refine_ls_shift/su_mean 0.000
_refine_ls_structure_factor_coef Fsqd
_refine_ls_weighting_details 'calc w=1/[\s^2^(Fo^2^)+(0.0297P)^2^+54.4145P] where P=(Fo^2^+2Fc^2^)/3'
_refine_ls_weighting_scheme calc
_refine_ls_wR_factor_gt 0.0793
_refine_ls_wR_factor_ref 0.0843
_reflns_number_gt 10408
_reflns_number_total 12199
_reflns_threshold_expression >2sigma(I)
_cod_data_source_file ic5029788_si_002.cif
_cod_data_source_block Dy2-biph
_cod_original_sg_symbol_H-M 'C 2/c'
_cod_database_code 4350713

loop_
_symmetry_equiv_pos_as_xyz
'x, y, z'
'-x, y, -z+1/2'
'x+1/2, y+1/2, z'
'-x+1/2, y+1/2, -z+1/2'
'-x, -y, -z'
'x, -y, z-1/2'
'-x+1/2, -y+1/2, -z'
'x+1/2, -y+1/2, z-1/2'

loop_
_atom_site_label
_atom_site_type_symbol
_atom_site_fract_x
_atom_site_fract_y
_atom_site_fract_z
_atom_site_U_iso_or_equiv
_atom_site_adp_type
_atom_site_occupancy
_atom_site_symmetry_multiplicity
_atom_site_calc_flag
_atom_site_refinement_flags
_atom_site_disorder_assembly
_atom_site_disorder_group
Dy1 Dy 0.084277(8) 0.842990(6) 0.819514(5) 0.01450(4) Uani 1 1 d . . .
Fe1 Fe 0.07183(3) 0.858116(19) 0.939732(16) 0.01997(9) Uani 1 1 d . D .
K1 K 0.13819(6) 1.03715(3) 0.83199(3) 0.03108(16) Uani 1 1 d . . .
Si2 Si 0.16822(5) 0.68354(4) 0.85328(3) 0.01873(15) Uani 1 1 d . D .
N1 N 0.1948(2) 0.91539(13) 0.85659(11) 0.0285(2) Uani 1 1 d . . .
N2 N 0.12274(17) 0.75424(11) 0.86266(9) 0.0179(5) Uani 1 1 d . . .
C1 C 0.0000 0.77597(19) 0.7500 0.0204(8) Uani 1 2 d S . .
H1A H 0.0000 0.7324 0.7500 0.024 Uiso 1 2 calc SR D .
C2 C -0.0739(2) 0.80820(13) 0.77080(11) 0.0188(5) Uani 1 1 d . . .
H2A H -0.1260 0.7863 0.7813 0.023 Uiso 1 1 calc R . .
C3 C -0.06953(19) 0.87531(13) 0.77611(10) 0.0163(5) Uani 1 1 d . . .
H3A H -0.1112 0.8960 0.7962 0.020 Uiso 1 1 calc R D .
C4 C 0.0000 0.91040(17) 0.7500 0.0146(7) Uani 1 2 d S . .
C5 C 0.0000 0.97510(18) 0.7500 0.0170(7) Uani 1 2 d S . .
C6 C -0.0621(2) 1.01066(14) 0.77825(12) 0.0237(6) Uani 1 1 d . . .
H6A H -0.1050 0.9900 0.7976 0.028 Uiso 1 1 calc R . .
C7 C -0.0609(3) 1.07417(16) 0.77790(14) 0.0359(9) Uani 1 1 d . . .
H7A H -0.1027 1.0958 0.7972 0.043 Uiso 1 1 calc R D .
C8 C 0.0000 1.1073(2) 0.7500 0.0432(15) Uani 1 2 d S . .
H8A H 0.0000 1.1508 0.7500 0.052 Uiso 1 2 calc SR . .
C9 C 0.1499(2) 0.92273(16) 0.90054(14) 0.0285(2) Uani 1 1 d . D .
C10 C 0.0519(2) 0.93963(15) 0.90101(14) 0.0285(2) Uani 1 1 d . . .
H10A H 0.0092 0.9460 0.8717 0.034 Uiso 1 1 calc R D .
C11 C 0.0297(2) 0.94521(15) 0.95208(13) 0.0285(2) Uani 1 1 d . D .
H11A H -0.0295 0.9563 0.9627 0.034 Uiso 1 1 calc R . .
C12 C 0.1116(2) 0.93125(15) 0.98418(14) 0.0285(2) Uani 1 1 d . . .
H12A H 0.1173 0.9320 1.0203 0.034 Uiso 1 1 calc R D .
C13 C 0.1839(2) 0.91584(15) 0.95335(13) 0.0285(2) Uani 1 1 d . D .
H13A H 0.2454 0.9030 0.9656 0.034 Uiso 1 1 calc R . .
C14 C 0.0822(2) 0.76937(13) 0.90687(11) 0.0185(5) Uani 1 1 d . D .
C15 C -0.0140(2) 0.78856(13) 0.90892(11) 0.0203(5) Uani 1 1 d . . .
H15A H -0.0594 0.7926 0.8804 0.024 Uiso 1 1 calc R D .
C16 C -0.0301(2) 0.80049(15) 0.96046(12) 0.0252(6) Uani 1 1 d . D .
H16A H -0.0876 0.8131 0.9723 0.030 Uiso 1 1 calc R . .
C17 C 0.0556(3) 0.79012(15) 0.99091(12) 0.0277(7) Uani 1 1 d . . .
H17A H 0.0651 0.7939 1.0269 0.033 Uiso 1 1 calc R D .
C18 C 0.1246(2) 0.77308(14) 0.95841(12) 0.0242(6) Uani 1 1 d . D .
H18A H 0.1887 0.7653 0.9691 0.029 Uiso 1 1 calc R . .
C19 C 0.3672(2) 0.97849(18) 0.90213(16) 0.0359(8) Uani 1 1 d . . .
H19A H 0.4077 0.9676 0.9329 0.054 Uiso 1 1 calc R A 1
H19B H 0.3160 1.0048 0.9113 0.054 Uiso 1 1 calc R A 1
H19C H 0.4041 1.0004 0.8785 0.054 Uiso 1 1 calc R A 1
C20 C 0.3263(2) 0.96062(15) 0.77701(14) 0.0285(2) Uani 1 1 d . . .
H20A H 0.2576 0.9598 0.7724 0.043 Uiso 1 1 calc R B 1
H20B H 0.3510 0.9621 0.7437 0.043 Uiso 1 1 calc R B 1
H20C H 0.3472 0.9970 0.7968 0.043 Uiso 1 1 calc R B 1
C22 C 0.3637(2) 0.83138(15) 0.90333(14) 0.0285(2) Uani 1 1 d . . .
H22A H 0.3298 0.7959 0.8879 0.043 Uiso 1 1 calc R C 1
H22B H 0.3548 0.8333 0.9396 0.043 Uiso 1 1 calc R C 1
H22C H 0.4307 0.8273 0.8992 0.043 Uiso 1 1 calc R C 1
C25 C 0.2778(2) 0.66561(16) 0.89611(15) 0.0317(7) Uani 1 1 d . . .
H25A H 0.3282 0.6934 0.8883 0.048 Uiso 1 1 calc R D .
H25B H 0.2967 0.6231 0.8906 0.048 Uiso 1 1 calc R . .
H25C H 0.2654 0.6710 0.9317 0.048 Uiso 1 1 calc R . .
C26 C 0.2021(2) 0.67898(16) 0.78671(13) 0.0277(7) Uani 1 1 d . . .
H26A H 0.2425 0.7138 0.7802 0.042 Uiso 1 1 calc R D .
H26B H 0.1454 0.6801 0.7627 0.042 Uiso 1 1 calc R . .
H26C H 0.2360 0.6406 0.7823 0.042 Uiso 1 1 calc R . .
C27 C 0.0815(2) 0.61964(14) 0.86319(13) 0.0243(6) Uani 1 1 d . . .
C28 C -0.0145(3) 0.63485(18) 0.83563(18) 0.0403(9) Uani 1 1 d . D .
H28A H -0.0591 0.6023 0.8418 0.060 Uiso 1 1 calc R . .
H28B H -0.0092 0.6382 0.7990 0.060 Uiso 1 1 calc R . .
H28C H -0.0368 0.6739 0.8484 0.060 Uiso 1 1 calc R . .
C29 C 0.0716(3) 0.61151(18) 0.91987(15) 0.0386(9) Uani 1 1 d . D .
H29A H 0.0274 0.5782 0.9246 0.058 Uiso 1 1 calc R . .
H29B H 0.0481 0.6496 0.9337 0.058 Uiso 1 1 calc R . .
H29C H 0.1329 0.6016 0.9377 0.058 Uiso 1 1 calc R . .
C30 C 0.1152(3) 0.55896(15) 0.84212(16) 0.0359(8) Uani 1 1 d . D .
H30A H 0.0728 0.5259 0.8502 0.054 Uiso 1 1 calc R . .
H30B H 0.1787 0.5500 0.8575 0.054 Uiso 1 1 calc R . .
H30C H 0.1156 0.5622 0.8051 0.054 Uiso 1 1 calc R . .
C31 C 0.1255(9) 1.2353(3) 0.8176(3) 0.143(5) Uani 1 1 d . D .
H31A H 0.1768 1.2652 0.8218 0.214 Uiso 1 1 calc R . .
H31B H 0.0655 1.2565 0.8193 0.214 Uiso 1 1 calc R . .
H31C H 0.1258 1.2149 0.7846 0.214 Uiso 1 1 calc R . .
C32 C 0.1382(4) 1.1887(2) 0.85911(17) 0.0506(12) Uani 1 1 d . . .
C33 C 0.0638(3) 1.1656(2) 0.88091(19) 0.0478(11) Uani 1 1 d . D .
H33A H -0.0011 1.1812 0.8710 0.057 Uiso 1 1 calc R . .
C34 C 0.0820(6) 1.1212(3) 0.9230(3) 0.092(3) Uani 1 1 d . . .
H34A H 0.0333 1.1090 0.9458 0.110 Uiso 1 1 calc R D .
C35 C 0.1840(6) 1.1096(3) 0.93597(18) 0.082(2) Uani 1 1 d . D .
H35A H 0.2069 1.0873 0.9679 0.099 Uiso 1 1 calc R . .
C36 C 0.2447(5) 1.1372(4) 0.9077(3) 0.080(2) Uani 1 1 d . . .
H36A H 0.3130 1.1302 0.9178 0.096 Uiso 1 1 calc R D .
C37 C 0.2244(4) 1.1727(3) 0.8718(3) 0.0753(19) Uani 1 1 d . D .
H37A H 0.2757 1.1919 0.8541 0.090 Uiso 1 1 calc R . .
C1S C 0.2888(3) 0.4288(2) 0.88776(19) 0.0498(11) Uani 1 1 d . . .
H1SA H 0.3447 0.4031 0.8869 0.075 Uiso 1 1 calc R . .
H1SB H 0.3073 0.4693 0.9013 0.075 Uiso 1 1 calc R . .
H1SC H 0.2577 0.4333 0.8532 0.075 Uiso 1 1 calc R . .
C2S C 0.2223(2) 0.39933(19) 0.92134(15) 0.0352(8) Uani 1 1 d . . .
C3S C 0.1616(3) 0.4347(2) 0.94717(15) 0.0383(8) Uani 1 1 d . . .
H3SA H 0.1637 0.4781 0.9448 0.046 Uiso 1 1 calc R . .
C4S C 0.0981(3) 0.4072(2) 0.97632(15) 0.0400(9) Uani 1 1 d . . .
H4SA H 0.0564 0.4319 0.9934 0.048 Uiso 1 1 calc R . .
C5S C 0.0950(3) 0.3440(2) 0.98070(16) 0.0408(9) Uani 1 1 d . . .
H5SA H 0.0511 0.3252 1.0005 0.049 Uiso 1 1 calc R . .
C6S C 0.1560(3) 0.3085(2) 0.95612(17) 0.0421(9) Uani 1 1 d . . .
H6SA H 0.1553 0.2652 0.9596 0.051 Uiso 1 1 calc R . .
C7S C 0.2187(3) 0.33604(19) 0.92619(16) 0.0388(9) Uani 1 1 d . . .
H7SA H 0.2597 0.3112 0.9088 0.047 Uiso 1 1 calc R . .
Si1 Si 0.31591(12) 0.90556(8) 0.87021(7) 0.0285(2) Uani 0.575(3) 1 d P D 1
C21 C 0.3639(4) 0.9006(3) 0.8065(2) 0.0285(2) Uani 0.575(3) 1 d P D 1
C23 C 0.4723(4) 0.9001(3) 0.8146(2) 0.0285(2) Uani 0.575(3) 1 d P D 1
H23A H 0.4978 0.8977 0.7816 0.043 Uiso 0.575(3) 1 calc PR D 1
H23B H 0.4934 0.8646 0.8354 0.043 Uiso 0.575(3) 1 calc PR D 1
H23C H 0.4944 0.9378 0.8321 0.043 Uiso 0.575(3) 1 calc PR D 1
C24 C 0.3335(4) 0.8411(3) 0.7793(3) 0.0285(2) Uani 0.575(3) 1 d P D 1
H24A H 0.3588 0.8397 0.7461 0.043 Uiso 0.575(3) 1 calc PR D 1
H24B H 0.2648 0.8393 0.7743 0.043 Uiso 0.575(3) 1 calc PR D 1
H24C H 0.3573 0.8060 0.7999 0.043 Uiso 0.575(3) 1 calc PR D 1
Si1A Si 0.31096(12) 0.93205(9) 0.84700(7) 0.0161(5) Uani 0.425(3) 1 d P D 2
C21A C 0.3860(6) 0.8605(4) 0.8475(3) 0.0285(2) Uani 0.425(3) 1 d P D 2
C23A C 0.4903(5) 0.8789(4) 0.8451(3) 0.0272(16) Uani 0.425(3) 1 d P D 2
H23D H 0.5291 0.8419 0.8454 0.041 Uiso 0.425(3) 1 calc PR D 2
H23E H 0.5110 0.9044 0.8747 0.041 Uiso 0.425(3) 1 calc PR D 2
H23F H 0.4965 0.9021 0.8138 0.041 Uiso 0.425(3) 1 calc PR D 2
C24A C 0.3545(6) 0.8198(4) 0.8019(4) 0.036(2) Uani 0.425(3) 1 d P D 2
H24D H 0.3940 0.7830 0.8027 0.053 Uiso 0.425(3) 1 calc PR D 2
H24E H 0.3605 0.8425 0.7703 0.053 Uiso 0.425(3) 1 calc PR D 2
H24F H 0.2889 0.8078 0.8034 0.053 Uiso 0.425(3) 1 calc PR D 2

loop_
_atom_site_aniso_label
_atom_site_aniso_U_11
_atom_site_aniso_U_22
_atom_site_aniso_U_33
_atom_site_aniso_U_23
_atom_site_aniso_U_13
_atom_site_aniso_U_12
Dy1 0.01521(6) 0.01240(6) 0.01502(6) 0.00007(4) -0.00304(4) -0.00032(4)
Fe1 0.0298(2) 0.01490(19) 0.01403(19) -0.00012(15) -0.00393(15) -0.00047(15)
K1 0.0465(4) 0.0225(3) 0.0227(3) -0.0006(3) -0.0042(3) -0.0109(3)
Si2 0.0169(3) 0.0145(4) 0.0244(4) 0.0025(3) -0.0001(3) 0.0012(3)
N1 0.0290(4) 0.0238(4) 0.0317(5) 0.0015(4) -0.0026(4) -0.0047(3)
N2 0.0198(11) 0.0140(11) 0.0191(11) 0.0010(9) -0.0028(9) 0.0007(8)
C1 0.0260(19) 0.0137(18) 0.0193(19) 0.000 -0.0093(15) 0.000
C2 0.0190(12) 0.0162(13) 0.0200(13) 0.0032(10) -0.0043(10) -0.0044(10)
C3 0.0166(11) 0.0179(13) 0.0144(12) 0.0000(10) 0.0015(9) -0.0009(9)
C4 0.0149(15) 0.0144(17) 0.0142(17) 0.000 -0.0008(12) 0.000
C5 0.0210(17) 0.0144(17) 0.0148(17) 0.000 -0.0027(13) 0.000
C6 0.0283(15) 0.0207(14) 0.0209(14) -0.0021(11) -0.0045(11) 0.0073(11)
C7 0.054(2) 0.0230(17) 0.0279(17) -0.0084(14) -0.0118(15) 0.0151(15)
C8 0.076(4) 0.015(2) 0.033(3) 0.000 -0.018(3) 0.000
C9 0.0290(4) 0.0238(4) 0.0317(5) 0.0015(4) -0.0026(4) -0.0047(3)
C10 0.0290(4) 0.0238(4) 0.0317(5) 0.0015(4) -0.0026(4) -0.0047(3)
C11 0.0290(4) 0.0238(4) 0.0317(5) 0.0015(4) -0.0026(4) -0.0047(3)
C12 0.0290(4) 0.0238(4) 0.0317(5) 0.0015(4) -0.0026(4) -0.0047(3)
C13 0.0290(4) 0.0238(4) 0.0317(5) 0.0015(4) -0.0026(4) -0.0047(3)
C14 0.0241(13) 0.0121(12) 0.0183(13) 0.0003(10) -0.0035(10) -0.0011(10)
C15 0.0248(13) 0.0177(13) 0.0176(13) 0.0009(10) -0.0026(10) -0.0018(10)
C16 0.0339(16) 0.0226(15) 0.0190(14) 0.0003(12) 0.0025(12) -0.0021(12)
C17 0.0463(19) 0.0194(15) 0.0159(14) 0.0040(11) -0.0044(13) -0.0032(13)
C18 0.0329(16) 0.0158(13) 0.0216(14) 0.0029(11) -0.0094(12) -0.0006(11)
C19 0.0251(15) 0.0354(19) 0.046(2) -0.0117(16) -0.0009(14) -0.0117(14)
C20 0.0290(4) 0.0238(4) 0.0317(5) 0.0015(4) -0.0026(4) -0.0047(3)
C22 0.0290(4) 0.0238(4) 0.0317(5) 0.0015(4) -0.0026(4) -0.0047(3)
C25 0.0246(15) 0.0266(17) 0.042(2) 0.0043(14) -0.0065(13) 0.0051(12)
C26 0.0262(15) 0.0236(15) 0.0345(18) 0.0055(13) 0.0080(13) 0.0050(12)
C27 0.0303(15) 0.0139(13) 0.0290(16) -0.0005(12) 0.0040(12) -0.0032(11)
C28 0.0276(17) 0.0283(18) 0.064(3) 0.0076(18) -0.0030(17) -0.0123(14)
C29 0.058(2) 0.0272(18) 0.0329(19) -0.0025(15) 0.0171(17) -0.0156(16)
C30 0.054(2) 0.0161(15) 0.039(2) -0.0028(14) 0.0111(17) -0.0041(14)
C31 0.340(15) 0.038(3) 0.058(4) -0.008(3) 0.066(6) -0.049(6)
C32 0.084(3) 0.033(2) 0.039(2) -0.0173(18) 0.025(2) -0.017(2)
C33 0.040(2) 0.048(3) 0.056(3) -0.025(2) 0.0044(19) 0.0035(18)
C34 0.142(6) 0.072(4) 0.076(4) -0.049(3) 0.086(5) -0.052(4)
C35 0.166(7) 0.055(3) 0.020(2) -0.014(2) -0.023(3) 0.041(4)
C36 0.064(4) 0.100(5) 0.074(4) -0.050(4) 0.000(3) -0.014(4)
C37 0.057(3) 0.069(4) 0.100(5) -0.045(4) 0.009(3) -0.010(3)
C1S 0.036(2) 0.060(3) 0.057(3) 0.010(2) 0.0213(19) 0.0053(19)
C2S 0.0272(16) 0.044(2) 0.0348(19) 0.0040(16) 0.0053(14) 0.0041(14)
C3S 0.0384(19) 0.040(2) 0.038(2) 0.0075(17) 0.0092(16) 0.0081(16)
C4S 0.0358(19) 0.050(2) 0.035(2) 0.0043(18) 0.0109(15) 0.0100(17)
C5S 0.0370(19) 0.050(2) 0.036(2) 0.0014(18) 0.0057(15) -0.0091(17)
C6S 0.043(2) 0.039(2) 0.044(2) -0.0058(18) -0.0010(17) -0.0076(17)
C7S 0.0321(18) 0.044(2) 0.041(2) -0.0075(17) 0.0043(15) 0.0038(15)
Si1 0.0290(4) 0.0238(4) 0.0317(5) 0.0015(4) -0.0026(4) -0.0047(3)
C21 0.0290(4) 0.0238(4) 0.0317(5) 0.0015(4) -0.0026(4) -0.0047(3)
C23 0.0290(4) 0.0238(4) 0.0317(5) 0.0015(4) -0.0026(4) -0.0047(3)
C24 0.0290(4) 0.0238(4) 0.0317(5) 0.0015(4) -0.0026(4) -0.0047(3)
Si1A 0.0117(7) 0.0184(9) 0.0180(9) 0.0047(8) 0.0004(6) -0.0048(6)
C21A 0.0290(4) 0.0238(4) 0.0317(5) 0.0015(4) -0.0026(4) -0.0047(3)
C23A 0.013(3) 0.034(4) 0.035(4) -0.004(3) 0.006(3) -0.005(3)
C24A 0.024(4) 0.035(5) 0.048(6) -0.014(4) 0.008(4) -0.003(3)

loop_
_atom_type_symbol
_atom_type_description
_atom_type_scat_dispersion_real
_atom_type_scat_dispersion_imag
_atom_type_scat_source
C C 0.0033 0.0016 'International Tables Vol C Tables 4.2.6.8 and 6.1.1.4'
H H 0.0000 0.0000 'International Tables Vol C Tables 4.2.6.8 and 6.1.1.4'
N N 0.0061 0.0033 'International Tables Vol C Tables 4.2.6.8 and 6.1.1.4'
Si Si 0.0817 0.0704 'International Tables Vol C Tables 4.2.6.8 and 6.1.1.4'
K K 0.2009 0.2494 'International Tables Vol C Tables 4.2.6.8 and 6.1.1.4'
Fe Fe 0.3463 0.8444 'International Tables Vol C Tables 4.2.6.8 and 6.1.1.4'
Dy Dy -0.1892 4.4098 'International Tables Vol C Tables 4.2.6.8 and 6.1.1.4'

loop_
_geom_angle_atom_site_label_1
_geom_angle_atom_site_label_2
_geom_angle_atom_site_label_3
_geom_angle
_geom_angle_site_symmetry_1
_geom_angle_site_symmetry_3
N2 Dy1 N1 103.81(9) . .
N2 Dy1 C3 129.06(9) . .
N1 Dy1 C3 121.74(10) . .
N2 Dy1 C2 102.01(9) . 2_556
N1 Dy1 C2 124.86(10) . 2_556
C3 Dy1 C2 71.15(9) . 2_556
N2 Dy1 C1 87.00(10) . .
N1 Dy1 C1 157.58(8) . .
C3 Dy1 C1 59.69(9) . .
C2 Dy1 C1 32.72(7) 2_556 .
N2 Dy1 C4 156.54(9) . .
N1 Dy1 C4 99.34(10) . .
C3 Dy1 C4 34.03(7) . .
C2 Dy1 C4 60.58(9) 2_556 .
C1 Dy1 C4 69.93(10) . .
N2 Dy1 C2 98.93(9) . .
N1 Dy1 C2 155.23(9) . .
C3 Dy1 C2 33.49(9) . .
C2 Dy1 C2 58.04(12) 2_556 .
C1 Dy1 C2 32.00(7) . .
C4 Dy1 C2 59.13(9) . .
N2 Dy1 C3 134.73(9) . 2_556
N1 Dy1 C3 101.95(10) . 2_556
C3 Dy1 C3 59.47(11) . 2_556
C2 Dy1 C3 33.41(9) 2_556 2_556
C1 Dy1 C3 58.10(9) . 2_556
C4 Dy1 C3 33.20(7) . 2_556
C2 Dy1 C3 67.43(9) . 2_556
N2 Dy1 C14 29.45(9) . .
N1 Dy1 C14 95.79(9) . .
C3 Dy1 C14 117.46(9) . .
C2 Dy1 C14 127.31(9) 2_556 .
C1 Dy1 C14 102.74(9) . .
C4 Dy1 C14 150.91(6) . .
C2 Dy1 C14 99.26(9) . .
C3 Dy1 C14 160.23(8) 2_556 .
N2 Dy1 C9 95.56(9) . .
N1 Dy1 C9 29.13(10) . .
C3 Dy1 C9 112.76(10) . .
C2 Dy1 C9 152.88(10) 2_556 .
C1 Dy1 C9 171.17(8) . .
C4 Dy1 C9 106.64(10) . .
C2 Dy1 C9 139.19(10) . .
C3 Dy1 C9 123.51(9) 2_556 .
C14 Dy1 C9 76.19(9) . .
N2 Dy1 Fe1 68.19(6) . .
N1 Dy1 Fe1 67.89(7) . .
C3 Dy1 Fe1 107.16(7) . .
C2 Dy1 Fe1 166.45(7) 2_556 .
C1 Dy1 Fe1 134.47(4) . .
C4 Dy1 Fe1 125.57(5) . .
C2 Dy1 Fe1 112.88(7) . .
C3 Dy1 Fe1 157.03(6) 2_556 .
C14 Dy1 Fe1 40.77(6) . .
C9 Dy1 Fe1 40.57(7) . .
C12 Fe1 C11 40.71(13) . .
C12 Fe1 C17 103.46(14) . .
C11 Fe1 C17 121.39(15) . .
C12 Fe1 C16 119.81(14) . .
C11 Fe1 C16 107.61(14) . .
C17 Fe1 C16 40.71(13) . .
C12 Fe1 C13 40.75(14) . .
C11 Fe1 C13 68.62(14) . .
C17 Fe1 C13 118.07(14) . .
C16 Fe1 C13 154.41(14) . .
C12 Fe1 C18 119.83(13) . .
C11 Fe1 C18 156.79(13) . .
C17 Fe1 C18 40.72(14) . .
C16 Fe1 C18 68.48(14) . .
C13 Fe1 C18 104.54(14) . .
C12 Fe1 C10 68.01(14) . .
C11 Fe1 C10 40.67(14) . .
C17 Fe1 C10 160.18(15) . .
C16 Fe1 C10 126.71(14) . .
C13 Fe1 C10 67.89(13) . .
C18 Fe1 C10 159.07(14) . .
C12 Fe1 C15 157.93(13) . .
C11 Fe1 C15 125.12(13) . .
C17 Fe1 C15 67.96(12) . .
C16 Fe1 C15 40.60(12) . .
C13 Fe1 C15 161.30(14) . .
C18 Fe1 C15 67.73(12) . .
C10 Fe1 C15 112.95(13) . .
C12 Fe1 C9 68.25(14) . .
C11 Fe1 C9 68.68(14) . .
C17 Fe1 C9 154.78(14) . .
C16 Fe1 C9 163.99(13) . .
C13 Fe1 C9 40.30(13) . .
C18 Fe1 C9 121.25(14) . .
C10 Fe1 C9 40.54(13) . .
C15 Fe1 C9 127.90(13) . .
C12 Fe1 C14 157.27(13) . .
C11 Fe1 C14 161.60(12) . .
C17 Fe1 C14 68.01(12) . .
C16 Fe1 C14 68.27(12) . .
C13 Fe1 C14 123.10(13) . .
C18 Fe1 C14 40.18(11) . .
C10 Fe1 C14 126.45(13) . .
C15 Fe1 C14 40.23(11) . .
C9 Fe1 C14 110.03(13) . .
C12 Fe1 Dy1 127.79(10) . .
C11 Fe1 Dy1 107.49(10) . .
C17 Fe1 Dy1 127.01(10) . .
C16 Fe1 Dy1 108.14(9) . .
C13 Fe1 Dy1 96.85(10) . .
C18 Fe1 Dy1 95.19(9) . .
C10 Fe1 Dy1 67.42(10) . .
C15 Fe1 Dy1 67.91(8) . .
C9 Fe1 Dy1 60.38(10) . .
C14 Fe1 Dy1 59.48(8) . .
N1 K1 C6 96.23(9) . 2_556
N1 K1 C9 26.77(9) . .
C6 K1 C9 113.58(9) 2_556 .
N1 K1 C5 84.25(9) . .
C6 K1 C5 27.05(7) 2_556 .
C9 K1 C5 92.94(9) . .
N1 K1 C7 121.68(10) . 2_556
C6 K1 C7 25.92(9) 2_556 2_556
C9 K1 C7 138.87(9) . 2_556
C5 K1 C7 46.86(9) . 2_556
N1 K1 C6 99.21(8) . .
C6 K1 C6 46.20(12) 2_556 .
C9 K1 C6 96.45(9) . .
C5 K1 C6 26.76(6) . .
C7 K1 C6 52.91(10) 2_556 .
N1 K1 C10 49.47(9) . .
C6 K1 C10 107.51(9) 2_556 .
C9 K1 C10 27.02(9) . .
C5 K1 C10 81.30(8) . .
C7 K1 C10 126.47(10) 2_556 .
C6 K1 C10 75.08(9) . .
N1 K1 C7 124.56(9) . .
C6 K1 C7 52.96(9) 2_556 .
C9 K1 C7 117.87(10) . .
C5 K1 C7 46.41(8) . .
C7 K1 C7 44.73(15) 2_556 .
C6 K1 C7 25.43(9) . .
C10 K1 C7 92.71(10) . .
N1 K1 C8 138.77(10) . .
C6 K1 C8 45.82(9) 2_556 .
C9 K1 C8 141.74(9) . .
C5 K1 C8 54.65(11) . .
C7 K1 C8 25.61(9) 2_556 .
C6 K1 C8 45.35(9) . .
C10 K1 C8 117.93(8) . .
C7 K1 C8 25.41(9) . .
N1 K1 C35 103.72(12) . .
C6 K1 C35 159.86(12) 2_556 .
C9 K1 C35 84.27(13) . .
C5 K1 C35 152.18(18) . .
C7 K1 C35 134.54(12) 2_556 .
C6 K1 C35 125.93(18) . .
C10 K1 C35 83.98(16) . .
C7 K1 C35 111.36(15) . .
C8 K1 C35 114.31(13) . .
N1 K1 C34 116.97(17) . .
C6 K1 C34 137.13(19) 2_556 .
C9 K1 C34 91.50(16) . .
C5 K1 C34 125.98(16) . .
C7 K1 C34 117.47(19) 2_556 .
C6 K1 C34 99.28(17) . .
C10 K1 C34 79.00(13) . .
C7 K1 C34 84.94(19) . .
C8 K1 C34 92.93(19) . .
C35 K1 C34 27.04(19) . .
N1 K1 C36 112.51(18) . .
C6 K1 C36 144.73(19) 2_556 .
C9 K1 C36 100.83(19) . .
C5 K1 C36 162.92(17) . .
C7 K1 C36 120.30(19) 2_556 .
C6 K1 C36 139.52(15) . .
C10 K1 C36 106.70(18) . .
C7 K1 C36 117.13(16) . .
C8 K1 C36 108.71(19) . .
C35 K1 C36 24.12(19) . .
C34 K1 C36 44.39(18) . .
N2 Si2 C26 108.83(14) . .
N2 Si2 C25 114.14(15) . .
C26 Si2 C25 106.06(17) . .
N2 Si2 C27 112.34(14) . .
C26 Si2 C27 108.80(16) . .
C25 Si2 C27 106.38(16) . .
C9 N1 Si1A 128.5(2) . .
C9 N1 Si1 111.8(2) . .
Si1A N1 Si1 27.82(9) . .
C9 N1 Dy1 94.43(19) . .
Si1A N1 Dy1 133.16(17) . .
Si1 N1 Dy1 127.57(16) . .
C9 N1 K1 86.5(2) . .
Si1A N1 K1 91.55(13) . .
Si1 N1 K1 114.69(14) . .
Dy1 N1 K1 111.34(11) . .
C14 N2 Si2 122.2(2) . .
C14 N2 Dy1 96.73(17) . .
Si2 N2 Dy1 140.53(14) . .
C2 C1 C2 120.8(4) 2_556 .
C2 C1 Dy1 71.21(15) 2_556 .
C2 C1 Dy1 75.94(16) . .
C2 C1 Dy1 75.94(16) 2_556 2_556
C2 C1 Dy1 71.21(15) . 2_556
Dy1 C1 Dy1 110.22(15) . 2_556
C2 C1 H1A 119.6 2_556 .
C2 C1 H1A 119.6 . .
Dy1 C1 H1A 124.9 . .
Dy1 C1 H1A 124.9 2_556 .
C1 C2 C3 120.1(3) . .
C1 C2 Dy1 76.07(14) . 2_556
C3 C2 Dy1 77.67(16) . 2_556
C1 C2 Dy1 72.06(13) . .
C3 C2 Dy1 68.70(14) . .
Dy1 C2 Dy1 110.61(11) 2_556 .
C1 C2 H2A 119.9 . .
C3 C2 H2A 119.9 . .
Dy1 C2 H2A 117.1 2_556 .
Dy1 C2 H2A 132.3 . .
C2 C3 C4 119.6(3) . .
C2 C3 Dy1 77.81(15) . .
C4 C3 Dy1 75.83(13) . .
C2 C3 Dy1 68.92(15) . 2_556
C4 C3 Dy1 71.56(13) . 2_556
Dy1 C3 Dy1 110.77(10) . 2_556
C2 C3 H3A 120.2 . .
C4 C3 H3A 120.2 . .
Dy1 C3 H3A 117.0 . .
Dy1 C3 H3A 132.3 2_556 .
C5 C4 C3 121.18(17) . 2_556
C5 C4 C3 121.18(17) . .
C3 C4 C3 117.6(3) 2_556 .
C5 C4 Dy1 125.04(7) . 2_556
C3 C4 Dy1 70.14(14) 2_556 2_556
C3 C4 Dy1 75.24(15) . 2_556
C5 C4 Dy1 125.04(7) . .
C3 C4 Dy1 75.24(15) 2_556 .
C3 C4 Dy1 70.14(14) . .
Dy1 C4 Dy1 109.91(14) 2_556 .
C4 C5 C6 122.56(19) . 2_556
C4 C5 C6 122.56(19) . .
C6 C5 C6 114.9(4) 2_556 .
C4 C5 K1 115.90(7) . .
C6 C5 K1 75.07(15) 2_556 .
C6 C5 K1 77.73(15) . .
C4 C5 K1 115.90(7) . 2_556
C6 C5 K1 77.73(15) 2_556 2_556
C6 C5 K1 75.07(14) . 2_556
K1 C5 K1 128.20(13) . 2_556
C7 C6 C5 121.7(3) . .
C7 C6 K1 79.0(2) . 2_556
C5 C6 K1 77.88(14) . 2_556
C7 C6 K1 78.8(2) . .
C5 C6 K1 75.51(14) . .
K1 C6 K1 128.49(12) 2_556 .
C7 C6 H6A 119.1 . .
C5 C6 H6A 119.1 . .
K1 C6 H6A 114.3 2_556 .
K1 C6 H6A 117.1 . .
C6 C7 C8 122.0(4) . .
C6 C7 K1 75.11(19) . 2_556
C8 C7 K1 79.96(17) . 2_556
C6 C7 K1 75.74(19) . .
C8 C7 K1 77.84(18) . .
K1 C7 K1 125.32(12) 2_556 .
C6 C7 H7A 119.0 . .
C8 C7 H7A 119.0 . .
K1 C7 H7A 116.4 2_556 .
K1 C7 H7A 118.1 . .
C7 C8 C7 117.7(5) 2_556 .
C7 C8 K1 76.75(19) 2_556 2_556
C7 C8 K1 74.43(18) . 2_556
C7 C8 K1 74.43(18) 2_556 .
C7 C8 K1 76.75(19) . .
K1 C8 K1 122.50(17) 2_556 .
C7 C8 H8A 121.1 2_556 .
C7 C8 H8A 121.1 . .
K1 C8 H8A 118.7 2_556 .
K1 C8 H8A 118.7 . .
N1 C9 C13 131.0(3) . .
N1 C9 C10 124.2(3) . .
C13 C9 C10 104.8(3) . .
N1 C9 Fe1 129.6(2) . .
C13 C9 Fe1 66.70(19) . .
C10 C9 Fe1 67.08(19) . .
N1 C9 Dy1 56.45(17) . .
C13 C9 Dy1 136.1(2) . .
C10 C9 Dy1 85.0(2) . .
Fe1 C9 Dy1 79.05(10) . .
N1 C9 K1 66.76(18) . .
C13 C9 K1 130.4(2) . .
C10 C9 K1 78.55(19) . .
Fe1 C9 K1 145.23(15) . .
Dy1 C9 K1 93.35(10) . .
C11 C10 C9 109.6(3) . .
C11 C10 Fe1 68.6(2) . .
C9 C10 Fe1 72.4(2) . .
C11 C10 K1 129.2(2) . .
C9 C10 K1 74.43(19) . .
Fe1 C10 K1 146.40(16) . .
C11 C10 H10A 125.2 . .
C9 C10 H10A 125.2 . .
Fe1 C10 H10A 125.4 . .
K1 C10 H10A 71.6 . .
C12 C11 C10 107.6(3) . .
C12 C11 Fe1 69.6(2) . .
C10 C11 Fe1 70.7(2) . .
C12 C11 H11A 126.2 . .
C10 C11 H11A 126.2 . .
Fe1 C11 H11A 125.0 . .
C11 C12 C13 108.5(3) . .
C11 C12 Fe1 69.6(2) . .
C13 C12 Fe1 70.2(2) . .
C11 C12 H12A 125.8 . .
C13 C12 H12A 125.8 . .
Fe1 C12 H12A 126.0 . .
C12 C13 C9 109.5(3) . .
C12 C13 Fe1 69.04(19) . .
C9 C13 Fe1 73.00(19) . .
C12 C13 H13A 125.3 . .
C9 C13 H13A 125.3 . .
Fe1 C13 H13A 124.3 . .
N2 C14 C18 129.4(3) . .
N2 C14 C15 125.2(2) . .
C18 C14 C15 105.3(3) . .
N2 C14 Fe1 127.4(2) . .
C18 C14 Fe1 66.63(16) . .
C15 C14 Fe1 67.52(16) . .
N2 C14 Dy1 53.82(14) . .
C18 C14 Dy1 135.0(2) . .
C15 C14 Dy1 87.20(17) . .
Fe1 C14 Dy1 79.76(9) . .
C16 C15 C14 109.3(3) . .
C16 C15 Fe1 68.62(18) . .
C14 C15 Fe1 72.24(16) . .
C16 C15 H15A 125.3 . .
C14 C15 H15A 125.3 . .
Fe1 C15 H15A 125.4 . .
C17 C16 C15 107.6(3) . .
C17 C16 Fe1 69.45(19) . .
C15 C16 Fe1 70.79(18) . .
C17 C16 H16A 126.2 . .
C15 C16 H16A 126.2 . .
Fe1 C16 H16A 125.1 . .
C16 C17 C18 108.2(3) . .
C16 C17 Fe1 69.84(18) . .
C18 C17 Fe1 70.02(18) . .
C16 C17 H17A 125.9 . .
C18 C17 H17A 125.9 . .
Fe1 C17 H17A 125.8 . .
C17 C18 C14 109.4(3) . .
C17 C18 Fe1 69.26(18) . .
C14 C18 Fe1 73.19(16) . .
C17 C18 H18A 125.3 . .
C14 C18 H18A 125.3 . .
Fe1 C18 H18A 123.8 . .
Si1A C19 Si1 25.53(8) . .
Si1A C19 H19A 133.0 . .
Si1 C19 H19A 109.5 . .
Si1A C19 H19B 103.5 . .
Si1 C19 H19B 109.5 . .
H19A C19 H19B 109.5 . .
Si1A C19 H19C 89.3 . .
Si1 C19 H19C 109.5 . .
H19A C19 H19C 109.5 . .
H19B C19 H19C 109.5 . .
C21 C20 Si1A 49.3(3) . .
C21 C20 H20A 109.5 . .
Si1A C20 H20A 84.8 . .
C21 C20 H20B 109.5 . .
Si1A C20 H20B 158.4 . .
H20A C20 H20B 109.5 . .
C21 C20 H20C 109.5 . .
Si1A C20 H20C 79.2 . .
H20A C20 H20C 109.5 . .
H20B C20 H20C 109.5 . .
C21A C22 Si1 50.9(3) . .
C21A C22 H22A 93.6 . .
Si1 C22 H22A 109.5 . .
C21A C22 H22B 154.8 . .
Si1 C22 H22B 109.5 . .
H22A C22 H22B 109.5 . .
C21A C22 H22C 70.3 . .
Si1 C22 H22C 109.5 . .
H22A C22 H22C 109.5 . .
H22B C22 H22C 109.5 . .
Si2 C25 H25A 109.5 . .
Si2 C25 H25B 109.5 . .
H25A C25 H25B 109.5 . .
Si2 C25 H25C 109.5 . .
H25A C25 H25C 109.5 . .
H25B C25 H25C 109.5 . .
Si2 C26 H26A 109.5 . .
Si2 C26 H26B 109.5 . .
H26A C26 H26B 109.5 . .
Si2 C26 H26C 109.5 . .
H26A C26 H26C 109.5 . .
H26B C26 H26C 109.5 . .
C29 C27 C28 109.1(3) . .
C29 C27 C30 108.5(3) . .
C28 C27 C30 108.4(3) . .
C29 C27 Si2 110.1(2) . .
C28 C27 Si2 110.2(2) . .
C30 C27 Si2 110.5(2) . .
C27 C28 H28A 109.5 . .
C27 C28 H28B 109.5 . .
H28A C28 H28B 109.5 . .
C27 C28 H28C 109.5 . .
H28A C28 H28C 109.5 . .
H28B C28 H28C 109.5 . .
C27 C29 H29A 109.5 . .
C27 C29 H29B 109.5 . .
H29A C29 H29B 109.5 . .
C27 C29 H29C 109.5 . .
H29A C29 H29C 109.5 . .
H29B C29 H29C 109.5 . .
C27 C30 H30A 109.5 . .
C27 C30 H30B 109.5 . .
H30A C30 H30B 109.5 . .
C27 C30 H30C 109.5 . .
H30A C30 H30C 109.5 . .
H30B C30 H30C 109.5 . .
C32 C31 H31A 109.5 . .
C32 C31 H31B 109.5 . .
H31A C31 H31B 109.5 . .
C32 C31 H31C 109.5 . .
H31A C31 H31C 109.5 . .
H31B C31 H31C 109.5 . .
C37 C32 C33 123.9(6) . .
C37 C32 C31 114.7(7) . .
C33 C32 C31 121.3(7) . .
C37 C32 K1 76.8(3) . .
C33 C32 K1 75.1(3) . .
C31 C32 K1 120.9(3) . .
C32 C33 C34 118.3(5) . .
C32 C33 K1 81.5(3) . .
C34 C33 K1 72.4(2) . .
C32 C33 H33A 120.7 . .
C34 C33 H33A 120.7 . .
K1 C33 H33A 120.7 . .
C33 C34 C35 112.4(5) . .
C33 C34 K1 81.3(3) . .
C35 C34 K1 76.2(3) . .
C33 C34 H34A 122.9 . .
C35 C34 H34A 122.9 . .
K1 C34 H34A 122.9 . .
C36 C35 C34 118.0(6) . .
C36 C35 K1 80.4(3) . .
C34 C35 K1 76.7(3) . .
C36 C35 H35A 120.7 . .
C34 C35 H35A 120.7 . .
K1 C35 H35A 120.7 . .
C37 C36 C35 126.2(7) . .
C37 C36 K1 83.5(4) . .
C35 C36 K1 75.5(3) . .
C37 C36 H36A 116.9 . .
C35 C36 H36A 116.9 . .
K1 C36 H36A 116.9 . .
C36 C37 C32 121.0(7) . .
C36 C37 K1 74.9(4) . .
C32 C37 K1 81.0(3) . .
C36 C37 H37A 119.4 . .
C32 C37 H37A 119.4 . .
K1 C37 H37A 119.4 . .
C2S C1S H1SA 109.5 . .
C2S C1S H1SB 109.5 . .
H1SA C1S H1SB 109.5 . .
C2S C1S H1SC 109.5 . .
H1SA C1S H1SC 109.5 . .
H1SB C1S H1SC 109.5 . .
C7S C2S C3S 118.4(4) . .
C7S C2S C1S 120.7(4) . .
C3S C2S C1S 120.9(4) . .
C4S C3S C2S 120.6(4) . .
C4S C3S H3SA 119.7 . .
C2S C3S H3SA 119.7 . .
C3S C4S C5S 120.4(4) . .
C3S C4S H4SA 119.8 . .
C5S C4S H4SA 119.8 . .
C6S C5S C4S 119.6(4) . .
C6S C5S H5SA 120.2 . .
C4S C5S H5SA 120.2 . .
C5S C6S C7S 120.1(4) . .
C5S C6S H6SA 120.0 . .
C7S C6S H6SA 120.0 . .
C2S C7S C6S 121.0(4) . .
C2S C7S H7SA 119.5 . .
C6S C7S H7SA 119.5 . .
N1 Si1 C21 105.3(2) . .
N1 Si1 C19 108.59(18) . .
C21 Si1 C19 106.5(2) . .
N1 Si1 C22 119.73(17) . .
C21 Si1 C22 102.2(2) . .
C19 Si1 C22 113.15(18) . .
N1 Si1 K1 41.27(10) . .
C21 Si1 K1 95.6(2) . .
C19 Si1 K1 73.44(13) . .
C22 Si1 K1 157.83(13) . .
C24 C21 C23 107.3(5) . .
C24 C21 C20 113.6(5) . .
C23 C21 C20 111.1(4) . .
C24 C21 Si1 111.0(4) . .
C23 C21 Si1 109.0(4) . .
C20 C21 Si1 104.8(4) . .
C21 C23 H23A 109.5 . .
C21 C23 H23B 109.5 . .
H23A C23 H23B 109.5 . .
C21 C23 H23C 109.5 . .
H23A C23 H23C 109.5 . .
H23B C23 H23C 109.5 . .
C21 C24 H24A 109.5 . .
C21 C24 H24B 109.5 . .
H24A C24 H24B 109.5 . .
C21 C24 H24C 109.5 . .
H24A C24 H24C 109.5 . .
H24B C24 H24C 109.5 . .
N1 Si1A C19 109.94(18) . .
N1 Si1A C21A 112.1(3) . .
C19 Si1A C21A 103.8(3) . .
N1 Si1A C20 113.22(17) . .
C19 Si1A C20 118.18(18) . .
C21A Si1A C20 98.7(3) . .
N1 Si1A K1 57.26(11) . .
C19 Si1A K1 88.79(14) . .
C21A Si1A K1 166.3(2) . .
C20 Si1A K1 79.80(12) . .
C24A C21A C23A 109.3(7) . .
C24A C21A C22 114.1(6) . .
C23A C21A C22 113.7(6) . .
C24A C21A Si1A 110.5(6) . .
C23A C21A Si1A 109.5(5) . .
C22 C21A Si1A 99.4(5) . .
C21A C23A H23D 109.5 . .
C21A C23A H23E 109.5 . .
H23D C23A H23E 109.5 . .
C21A C23A H23F 109.5 . .
H23D C23A H23F 109.5 . .
H23E C23A H23F 109.5 . .
C21A C24A H24D 109.5 . .
C21A C24A H24E 109.5 . .
H24D C24A H24E 109.5 . .
C21A C24A H24F 109.5 . .
H24D C24A H24F 109.5 . .
H24E C24A H24F 109.5 . .

loop_
_geom_bond_atom_site_label_1
_geom_bond_atom_site_label_2
_geom_bond_distance
_geom_bond_site_symmetry_2
Dy1 N2 2.287(2) .
Dy1 N1 2.379(3) .
Dy1 C3 2.485(3) .
Dy1 C2 2.494(3) 2_556
Dy1 C1 2.556(2) .
Dy1 C4 2.561(2) .
Dy1 C2 2.607(3) .
Dy1 C3 2.611(3) 2_556
Dy1 C14 2.813(3) .
Dy1 C9 2.846(3) .
Dy1 Fe1 3.2139(9) .
Fe1 C12 2.029(3) .
Fe1 C11 2.029(4) .
Fe1 C17 2.035(3) .
Fe1 C16 2.040(3) .
Fe1 C13 2.045(3) .
Fe1 C18 2.045(3) .
Fe1 C10 2.057(3) .
Fe1 C15 2.069(3) .
Fe1 C9 2.129(3) .
Fe1 C14 2.133(3) .
K1 N1 2.834(3) .
K1 C6 3.063(3) 2_556
K1 C9 3.079(4) .
K1 C5 3.0994(19) .
K1 C7 3.111(4) 2_556
K1 C6 3.128(3) .
K1 C10 3.132(4) .
K1 C7 3.167(4) .
K1 C8 3.180(3) .
K1 C35 3.181(5) .
K1 C34 3.187(5) .
K1 C36 3.240(6) .
Si2 N2 1.702(3) .
Si2 C26 1.871(4) .
Si2 C25 1.884(3) .
Si2 C27 1.902(3) .
N1 C9 1.389(5) .
N1 Si1A 1.745(3) .
N1 Si1 1.750(3) .
N2 C14 1.393(4) .
C1 C2 1.424(4) 2_556
C1 C2 1.424(4) .
C1 Dy1 2.556(2) 2_556
C1 H1A 0.9500 .
C2 C3 1.472(4) .
C2 Dy1 2.494(3) 2_556
C2 H2A 0.9500 .
C3 C4 1.478(3) .
C3 Dy1 2.611(3) 2_556
C3 H3A 0.9500 .
C4 C5 1.412(5) .
C4 C3 1.478(3) 2_556
C4 Dy1 2.561(2) 2_556
C5 C6 1.441(4) 2_556
C5 C6 1.441(4) .
C5 K1 3.0994(19) 2_556
C6 C7 1.386(5) .
C6 K1 3.063(3) 2_556
C6 H6A 0.9500 .
C7 C8 1.396(5) .
C7 K1 3.111(4) 2_556
C7 H7A 0.9500 .
C8 C7 1.396(5) 2_556
C8 K1 3.180(3) 2_556
C8 H8A 0.9500 .
C9 C13 1.440(5) .
C9 C10 1.452(5) .
C10 C11 1.420(5) .
C10 H10A 0.9500 .
C11 C12 1.412(5) .
C11 H11A 0.9500 .
C12 C13 1.419(5) .
C12 H12A 0.9500 .
C13 H13A 0.9500 .
C14 C18 1.437(4) .
C14 C15 1.446(4) .
C15 C16 1.426(4) .
C15 H15A 0.9500 .
C16 C17 1.418(5) .
C16 H16A 0.9500 .
C17 C18 1.420(5) .
C17 H17A 0.9500 .
C18 H18A 0.9500 .
C19 Si1A 1.889(4) .
C19 Si1 1.913(4) .
C19 H19A 0.9800 .
C19 H19B 0.9800 .
C19 H19C 0.9800 .
C20 C21 1.591(7) .
C20 Si1A 1.983(4) .
C20 H20A 0.9800 .
C20 H20B 0.9800 .
C20 H20C 0.9800 .
C22 C21A 1.666(9) .
C22 Si1 1.933(4) .
C22 H22A 0.9800 .
C22 H22B 0.9800 .
C22 H22C 0.9800 .
C25 H25A 0.9800 .
C25 H25B 0.9800 .
C25 H25C 0.9800 .
C26 H26A 0.9800 .
C26 H26B 0.9800 .
C26 H26C 0.9800 .
C27 C29 1.528(5) .
C27 C28 1.528(5) .
C27 C30 1.532(5) .
C28 H28A 0.9800 .
C28 H28B 0.9800 .
C28 H28C 0.9800 .
C29 H29A 0.9800 .
C29 H29B 0.9800 .
C29 H29C 0.9800 .
C30 H30A 0.9800 .
C30 H30B 0.9800 .
C30 H30C 0.9800 .
C31 C32 1.492(8) .
C31 H31A 0.9800 .
C31 H31B 0.9800 .
C31 H31C 0.9800 .
C32 C37 1.295(8) .
C32 C33 1.356(7) .
C33 C34 1.480(9) .
C33 H33A 1.0000 .
C34 C35 1.489(10) .
C34 H34A 1.0000 .
C35 C36 1.343(10) .
C35 H35A 1.0000 .
C36 C37 1.237(10) .
C36 H36A 1.0000 .
C37 H37A 1.0000 .
C1S C2S 1.507(5) .
C1S H1SA 0.9800 .
C1S H1SB 0.9800 .
C1S H1SC 0.9800 .
C2S C7S 1.388(6) .
C2S C3S 1.390(5) .
C3S C4S 1.383(5) .
C3S H3SA 0.9500 .
C4S C5S 1.386(6) .
C4S H4SA 0.9500 .
C5S C6S 1.375(6) .
C5S H5SA 0.9500 .
C6S C7S 1.388(6) .
C6S H6SA 0.9500 .
C7S H7SA 0.9500 .
Si1 C21 1.880(7) .
C21 C24 1.527(8) .
C21 C23 1.546(8) .
C23 H23A 0.9800 .
C23 H23B 0.9800 .
C23 H23C 0.9800 .
C24 H24A 0.9800 .
C24 H24B 0.9800 .
C24 H24C 0.9800 .
Si1A C21A 1.894(9) .
C21A C24A 1.528(12) .
C21A C23A 1.554(10) .
C23A H23D 0.9800 .
C23A H23E 0.9800 .
C23A H23F 0.9800 .
C24A H24D 0.9800 .
C24A H24E 0.9800 .
C24A H24F 0.9800 .
